data_2202447
loop_
_publ_author_name
'Philip J. Kuehl'
'Carducci, Michael D.'
'Paul B. Myrdal'

_publ_section_title
;
 An ethanol solvate of Beclomethasone dipropionate
;
_journal_issue 12
_journal_name_full 'Acta Crystallographica Section E'
_journal_page_first o1888
_journal_page_last o1890
_journal_paper_doi 10.1107/S1600536803024425
_journal_volume 59
_journal_year 2003
_chemical_formula_analytical 'C28 H37 O7 Cl'
_chemical_formula_iupac 'C28 H37 Cl O7, 2C2 H6 O'
_chemical_formula_moiety 'C28 H37 Cl O7, 2C2 H6 O'
_chemical_formula_sum 'C32 H49 Cl O9'
_chemical_formula_weight 613.16
_chemical_melting_point 212
_chemical_name_common 'Beclomethasone Dipropionate (BDP)'
_chemical_name_systematic
;
9\a-chloro-16\b-methyl-3,20-dioxo-1,4-pregnadiene-11\b,17,21-triol
17,21-dipropionate
;
_space_group_IT_number 152
_symmetry_cell_setting trigonal
_symmetry_space_group_name_Hall 'P 31 2"'
_symmetry_space_group_name_H-M 'P 31 2 1'
_atom_sites_solution_hydrogens geom
_atom_sites_solution_primary direct
_atom_sites_solution_secondary difmap
_audit_creation_method SHELXL97
_cell_angle_alpha 90.00
_cell_angle_beta 90.00
_cell_angle_gamma 120.00
_cell_formula_units_Z 6
_cell_length_a 13.4869(10)
_cell_length_b 13.4869(10)
_cell_length_c 31.046(4)
_cell_measurement_reflns_used 2588
_cell_measurement_temperature 170(2)
_cell_measurement_theta_max 17.78
_cell_measurement_theta_min 2.18
_cell_volume 4890.6(8)
_computing_cell_refinement SMART
_computing_data_collection 'SMART (Bruker, 1997)'
_computing_data_reduction 'SAINT (Bruker, 1997)'
_computing_molecular_graphics SHELXTL
_computing_publication_material SHELXTL
_computing_structure_refinement SHELXTL
_computing_structure_solution 'SHELXTL (Bruker, 1997)'
_diffrn_ambient_temperature 170(2)
_diffrn_measured_fraction_theta_full 0.999
_diffrn_measured_fraction_theta_max 0.999
_diffrn_measurement_device_type 'Bruker SMART CCD area-detector'
_diffrn_measurement_method '\f and \w'
_diffrn_radiation_monochromator graphite
_diffrn_radiation_source 'fine-focus sealed tube'
_diffrn_radiation_type MoK\a
_diffrn_radiation_wavelength 0.71073
_diffrn_reflns_av_R_equivalents 0.1329
_diffrn_reflns_av_sigmaI/netI 0.0857
_diffrn_reflns_limit_h_max 16
_diffrn_reflns_limit_h_min -16
_diffrn_reflns_limit_k_max 16
_diffrn_reflns_limit_k_min -16
_diffrn_reflns_limit_l_max 37
_diffrn_reflns_limit_l_min -37
_diffrn_reflns_number 52513
_diffrn_reflns_theta_full 25.56
_diffrn_reflns_theta_max 25.56
_diffrn_reflns_theta_min 1.74
_diffrn_standards_number 0
_exptl_absorpt_coefficient_mu 0.168
_exptl_absorpt_correction_T_max 0.9818
_exptl_absorpt_correction_T_min 0.8702
_exptl_absorpt_correction_type multi-scan
_exptl_absorpt_process_details '(SADABS; Bruker, 1997)'
_exptl_crystal_colour Colorless
_exptl_crystal_density_diffrn 1.249
_exptl_crystal_density_method 'not measured'
_exptl_crystal_description Block
_exptl_crystal_F_000 1980
_exptl_crystal_size_max 0.21
_exptl_crystal_size_mid 0.17
_exptl_crystal_size_min 0.11
_refine_diff_density_max 0.420
_refine_diff_density_min -0.243
_refine_ls_abs_structure_details 'Flack (1983), 2466 Friedel pairs'
_refine_ls_abs_structure_Flack 0.04(8)
_refine_ls_extinction_method none
_refine_ls_goodness_of_fit_ref 1.046
_refine_ls_hydrogen_treatment constr
_refine_ls_matrix_type full
_refine_ls_number_constraints 4
_refine_ls_number_parameters 325
_refine_ls_number_reflns 6110
_refine_ls_number_restraints 0
_refine_ls_restrained_S_all 1.046
_refine_ls_R_factor_all 0.0959
_refine_ls_R_factor_gt 0.0665
_refine_ls_shift/su_max 0.002
_refine_ls_shift/su_mean 0.000
_refine_ls_structure_factor_coef Fsqd
_refine_ls_weighting_details 'calc w = 1/[\s^2^(Fo^2^)+(0.0511P)^2^+0.134P] where P = (Fo^2^+2Fc^2^)/3'
_refine_ls_weighting_scheme calc
_refine_ls_wR_factor_gt 0.1099
_refine_ls_wR_factor_ref 0.1182
_reflns_number_gt 4718
_reflns_number_total 6110
_reflns_threshold_expression I>\2(I)
_cod_data_source_file cf6289.cif
_cod_data_source_block I
_cod_depositor_comments
;
The following automatic conversions were performed:
'_symmetry_cell_setting' value 'Trigonal' changed to 'trigonal' according
to '/home/saulius/struct/CIF-dictionaries/cif_core.dic' dictionary named
'cif_core.dic' version 2.4.1 from 2010-06-29.

Automatic conversion script
Id: cif_fix_enum 1527 2010-12-29 10:47:43Z saulius 

The following automatic conversions were performed:

'_symmetry_cell_setting' value 'Trigonal' changed to 'trigonal'
according to /home/saulius/struct/CIF-dictionaries/cif_core.dic
dictionary named 'cif_core.dic' version 2.4.1 from 2010-06-29.

Automatic conversion script
Id: cif_fix_values 1715 2011-07-08 13:25:40Z adriana 
;
_cod_database_code 2202447
_cod_database_fobs_code 2202447

loop_
_symmetry_equiv_pos_as_xyz
'x, y, z'
'-y, x-y, z+1/3'
'-x+y, -x, z+2/3'
'y, x, -z'
'x-y, -y, -z+2/3'
'-x, -x+y, -z+1/3'

loop_
_atom_site_label
_atom_site_fract_x
_atom_site_fract_y
_atom_site_fract_z
_atom_site_U_iso_or_equiv
_atom_site_adp_type
_atom_site_calc_flag
_atom_site_refinement_flags
_atom_site_occupancy
_atom_site_disorder_assembly
_atom_site_disorder_group
_atom_site_type_symbol
Cl1 0.89232(7) 0.43046(7) 0.12746(3) 0.0283(2) Uani d . 1 . . Cl
O1 1.2535(2) 0.6979(2) 0.05115(9) 0.0489(7) Uani d . 1 . . O
C1 1.1490(3) 0.6415(3) 0.05108(11) 0.0337(9) Uani d . 1 . . C
O2 0.68260(18) 0.50289(19) 0.06488(7) 0.0297(6) Uani d . 1 . . O
H2A 0.6494 0.5367 0.0747 0.045 Uiso calc R 1 . . H
C2 1.0766(3) 0.6892(3) 0.06367(11) 0.0340(9) Uani d . 1 . . C
H2B 1.1116 0.7665 0.0730 0.041 Uiso calc R 1 . . H
O3 0.55391(17) 0.19436(17) 0.18353(6) 0.0216(5) Uani d . 1 . . O
C3 0.9627(3) 0.6264(3) 0.06231(11) 0.0311(9) Uani d . 1 . . C
H3A 0.9201 0.6603 0.0726 0.037 Uiso calc R 1 . . H
O4 0.4203(2) 0.0338(2) 0.21608(7) 0.0306(6) Uani d . 1 . . O
C4 0.8983(3) 0.5078(3) 0.04594(10) 0.0240(8) Uani d . 1 . . C
O5 0.29414(19) 0.10692(19) 0.12864(8) 0.0341(6) Uani d . 1 . . O
C5 0.9744(3) 0.4569(3) 0.03561(10) 0.0271(8) Uani d . 1 . . C
O6 0.2712(2) 0.2376(2) 0.18678(8) 0.0369(6) Uani d . 1 . . O
C6 1.0878(3) 0.5212(3) 0.03724(10) 0.0301(8) Uani d . 1 . . C
H6A 1.1319 0.4872 0.0290 0.036 Uiso calc R 1 . . H
O7 0.3413(2) 0.3580(2) 0.13101(8) 0.0362(6) Uani d . 1 . . O
C7 0.9150(3) 0.3363(3) 0.02029(10) 0.0264(8) Uani d . 1 . . C
H7A 0.9717 0.3105 0.0173 0.032 Uiso calc R 1 . . H
H7B 0.8817 0.3325 -0.0085 0.032 Uiso calc R 1 . . H
C8 0.8202(3) 0.2557(3) 0.05087(10) 0.0269(8) Uani d . 1 . . C
H8A 0.8553 0.2438 0.0769 0.032 Uiso calc R 1 . . H
H8B 0.7741 0.1805 0.0366 0.032 Uiso calc R 1 . . H
C9 0.7406(3) 0.3016(3) 0.06449(10) 0.0224(8) Uani d . 1 . . C
H9A 0.6965 0.3000 0.0384 0.027 Uiso calc R 1 . . H
C10 0.8070(3) 0.4257(3) 0.08008(10) 0.0234(8) Uani d . 1 . . C
C11 0.8415(3) 0.5114(3) 0.00285(11) 0.0338(9) Uani d . 1 . . C
H11A 0.9007 0.5630 -0.0174 0.051 Uiso calc R 1 . . H
H11B 0.7879 0.5391 0.0083 0.051 Uiso calc R 1 . . H
H11C 0.8000 0.4343 -0.0095 0.051 Uiso calc R 1 . . H
C12 0.7287(3) 0.4690(3) 0.09974(10) 0.0226(8) Uani d . 1 . . C
H12A 0.7785 0.5390 0.1172 0.027 Uiso calc R 1 . . H
C13 0.6343(3) 0.3819(3) 0.12970(10) 0.0239(8) Uani d . 1 . . C
H13A 0.6697 0.3783 0.1572 0.029 Uiso calc R 1 . . H
H13B 0.5802 0.4093 0.1363 0.029 Uiso calc R 1 . . H
C14 0.5670(3) 0.2608(3) 0.11073(9) 0.0201(7) Uani d . 1 . . C
C15 0.6540(3) 0.2235(3) 0.09792(10) 0.0210(8) Uani d . 1 . . C
H15A 0.6983 0.2288 0.1245 0.025 Uiso calc R 1 . . H
C16 0.4922(3) 0.2548(3) 0.07234(10) 0.0293(9) Uani d . 1 . . C
H16A 0.5385 0.3161 0.0519 0.044 Uiso calc R 1 . . H
H16B 0.4286 0.2642 0.0826 0.044 Uiso calc R 1 . . H
H16C 0.4617 0.1804 0.0580 0.044 Uiso calc R 1 . . H
C17 0.5776(3) 0.0962(3) 0.08802(10) 0.0262(8) Uani d . 1 . . C
H17A 0.6224 0.0562 0.0884 0.031 Uiso calc R 1 . . H
H17B 0.5405 0.0849 0.0595 0.031 Uiso calc R 1 . . H
C18 0.4876(3) 0.0520(3) 0.12460(10) 0.0255(8) Uani d . 1 . . C
H18A 0.5181 0.0233 0.1479 0.031 Uiso calc R 1 . . H
C19 0.4905(3) 0.1619(3) 0.14289(9) 0.0210(7) Uani d . 1 . . C
C20 0.3729(3) -0.0496(3) 0.11083(11) 0.0350(9) Uani d . 1 . . C
H20A 0.3848 -0.1112 0.1002 0.052 Uiso calc R 1 . . H
H20B 0.3395 -0.0255 0.0879 0.052 Uiso calc R 1 . . H
H20C 0.3208 -0.0771 0.1356 0.052 Uiso calc R 1 . . H
C21 0.5107(3) 0.1232(3) 0.21735(10) 0.0247(8) Uani d . 1 . . C
C22 0.5846(3) 0.1732(3) 0.25576(10) 0.0337(9) Uani d . 1 . . C
H22A 0.5855 0.2447 0.2637 0.040 Uiso calc R 1 . . H
H22B 0.6639 0.1937 0.2481 0.040 Uiso calc R 1 . . H
C23 0.5474(4) 0.0951(3) 0.29427(11) 0.0498(11) Uani d . 1 . . C
H23A 0.6000 0.1336 0.3183 0.075 Uiso calc R 1 . . H
H23B 0.5483 0.0248 0.2870 0.075 Uiso calc R 1 . . H
H23C 0.4698 0.0759 0.3026 0.075 Uiso calc R 1 . . H
C24 0.3767(3) 0.1584(3) 0.15117(11) 0.0250(8) Uani d . 1 . . C
C25 0.3744(3) 0.2327(3) 0.18813(11) 0.0335(9) Uani d . 1 . . C
H25A 0.3798 0.2002 0.2160 0.040 Uiso calc R 1 . . H
H25B 0.4411 0.3110 0.1857 0.040 Uiso calc R 1 . . H
C26 0.2632(3) 0.2988(3) 0.15427(12) 0.0328(9) Uani d . 1 . . C
C27 0.1444(3) 0.2815(4) 0.15234(13) 0.0487(11) Uani d . 1 . . C
H27A 0.0903 0.1996 0.1463 0.058 Uiso calc R 1 . . H
H27B 0.1250 0.2989 0.1811 0.058 Uiso calc R 1 . . H
C28 0.1264(4) 0.3508(4) 0.12004(15) 0.0714(15) Uani d . 1 . . C
H28A 0.0468 0.3336 0.1212 0.107 Uiso calc R 1 . . H
H28B 0.1429 0.3328 0.0913 0.107 Uiso calc R 1 . . H
H28C 0.1776 0.4323 0.1261 0.107 Uiso calc R 1 . . H

loop_
_atom_site_aniso_label
_atom_site_aniso_U_11
_atom_site_aniso_U_22
_atom_site_aniso_U_33
_atom_site_aniso_U_12
_atom_site_aniso_U_13
_atom_site_aniso_U_23
Cl1 0.0283(5) 0.0310(5) 0.0262(4) 0.0154(4) -0.0061(4) -0.0006(4)
O1 0.0182(15) 0.0457(17) 0.0714(19) 0.0073(14) 0.0032(14) 0.0051(15)
C1 0.024(2) 0.039(2) 0.033(2) 0.012(2) 0.0023(17) 0.0117(18)
O2 0.0330(14) 0.0355(14) 0.0320(13) 0.0257(12) 0.0088(11) 0.0129(12)
C2 0.028(2) 0.024(2) 0.044(2) 0.0082(18) 0.0035(18) 0.0004(17)
O3 0.0255(13) 0.0197(12) 0.0142(11) 0.0073(11) 0.0025(10) 0.0018(10)
C3 0.033(2) 0.025(2) 0.037(2) 0.0160(18) 0.0042(17) 0.0031(17)
O4 0.0308(14) 0.0273(14) 0.0289(13) 0.0109(13) 0.0037(11) 0.0035(11)
C4 0.0177(18) 0.034(2) 0.0251(18) 0.0165(16) 0.0040(15) 0.0072(16)
O5 0.0238(14) 0.0320(14) 0.0402(15) 0.0092(12) -0.0011(12) 0.0002(12)
C5 0.028(2) 0.036(2) 0.0157(17) 0.0146(18) 0.0043(15) 0.0017(15)
O6 0.0316(15) 0.0433(16) 0.0407(15) 0.0225(13) 0.0127(12) 0.0085(13)
C6 0.034(2) 0.036(2) 0.0307(19) 0.025(2) 0.0064(16) 0.0053(17)
O7 0.0255(14) 0.0377(15) 0.0489(15) 0.0183(13) 0.0091(13) 0.0109(13)
C7 0.028(2) 0.030(2) 0.0268(19) 0.0188(17) 0.0060(16) 0.0028(16)
C8 0.031(2) 0.029(2) 0.0253(18) 0.0184(17) 0.0003(15) -0.0001(15)
C9 0.0212(18) 0.0231(19) 0.0222(17) 0.0106(16) 0.0003(15) 0.0012(15)
C10 0.0234(19) 0.035(2) 0.0191(17) 0.0204(17) -0.0077(15) -0.0015(15)
C11 0.029(2) 0.042(2) 0.032(2) 0.0188(19) 0.0121(17) 0.0157(18)
C12 0.028(2) 0.0222(18) 0.0198(17) 0.0147(16) 0.0009(15) 0.0005(14)
C13 0.031(2) 0.0242(19) 0.0224(17) 0.0181(16) 0.0042(16) 0.0010(15)
C14 0.0235(18) 0.0172(17) 0.0166(16) 0.0080(15) -0.0005(14) 0.0007(14)
C15 0.031(2) 0.0233(19) 0.0149(16) 0.0182(17) -0.0014(15) 0.0010(14)
C16 0.030(2) 0.035(2) 0.030(2) 0.0208(18) 0.0040(16) 0.0072(16)
C17 0.031(2) 0.029(2) 0.0211(18) 0.0162(17) -0.0002(16) -0.0049(15)
C18 0.031(2) 0.0244(19) 0.0224(18) 0.0152(17) -0.0057(15) -0.0033(15)
C19 0.0260(19) 0.0166(17) 0.0179(17) 0.0088(15) -0.0010(15) -0.0024(14)
C20 0.035(2) 0.026(2) 0.036(2) 0.0088(18) -0.0010(18) -0.0073(17)
C21 0.031(2) 0.0162(19) 0.028(2) 0.0128(17) 0.0029(17) -0.0003(16)
C22 0.042(2) 0.025(2) 0.0236(19) 0.0095(18) -0.0048(18) -0.0037(16)
C23 0.076(3) 0.043(2) 0.0211(18) 0.022(2) -0.012(2) -0.0010(19)
C24 0.024(2) 0.0199(19) 0.0290(19) 0.0091(16) 0.0025(16) 0.0074(16)
C25 0.032(2) 0.038(2) 0.036(2) 0.0219(19) 0.0044(17) 0.0068(18)
C26 0.029(2) 0.033(2) 0.040(2) 0.018(2) -0.0042(19) -0.007(2)
C27 0.033(2) 0.061(3) 0.054(3) 0.025(2) -0.003(2) -0.005(2)
C28 0.056(3) 0.091(4) 0.080(4) 0.047(3) 0.008(3) 0.023(3)

loop_
_atom_type_symbol
_atom_type_description
_atom_type_scat_dispersion_real
_atom_type_scat_dispersion_imag
_atom_type_scat_source
C C 0.0033 0.0016 'International Tables Vol C Tables 4.2.6.8 and 6.1.1.4'
H H 0.0000 0.0000 'International Tables Vol C Tables 4.2.6.8 and 6.1.1.4'
O O 0.0106 0.0060 'International Tables Vol C Tables 4.2.6.8 and 6.1.1.4'
Cl Cl 0.1484 0.1585 'International Tables Vol C Tables 4.2.6.8 and 6.1.1.4'

loop_
_geom_angle_atom_site_label_1
_geom_angle_atom_site_label_2
_geom_angle_atom_site_label_3
_geom_angle
O1 C1 C2 122.8(3)
O1 C1 C6 121.6(3)
C2 C1 C6 115.6(3)
C12 O2 H2A 109.5
C3 C2 C1 121.5(3)
C3 C2 H2B 119.3
C1 C2 H2B 119.3
C21 O3 C19 118.7(2)
C2 C3 C4 124.4(3)
C2 C3 H3A 117.8
C4 C3 H3A 117.8
C3 C4 C5 113.3(3)
C3 C4 C11 107.1(3)
C5 C4 C11 106.6(3)
C3 C4 C10 111.0(3)
C5 C4 C10 106.8(3)
C11 C4 C10 112.0(3)
C6 C5 C7 122.7(3)
C6 C5 C4 120.8(3)
C7 C5 C4 116.4(3)
C26 O6 C25 115.5(3)
C5 C6 C1 124.0(3)
C5 C6 H6A 118.0
C1 C6 H6A 118.0
C5 C7 C8 112.4(3)
C5 C7 H7A 109.1
C8 C7 H7A 109.1
C5 C7 H7B 109.1
C8 C7 H7B 109.1
H7A C7 H7B 107.8
C7 C8 C9 112.8(3)
C7 C8 H8A 109.0
C9 C8 H8A 109.0
C7 C8 H8B 109.0
C9 C8 H8B 109.0
H8A C8 H8B 107.8
C15 C9 C10 111.6(2)
C15 C9 C8 110.9(3)
C10 C9 C8 112.4(3)
C15 C9 H9A 107.2
C10 C9 H9A 107.2
C8 C9 H9A 107.2
C9 C10 C12 113.4(3)
C9 C10 C4 112.3(3)
C12 C10 C4 115.8(3)
C9 C10 Cl1 107.6(2)
C12 C10 Cl1 101.6(2)
C4 C10 Cl1 104.8(2)
C4 C11 H11A 109.5
C4 C11 H11B 109.5
H11A C11 H11B 109.5
C4 C11 H11C 109.5
H11A C11 H11C 109.5
H11B C11 H11C 109.5
O2 C12 C13 112.0(3)
O2 C12 C10 107.8(2)
C13 C12 C10 113.9(3)
O2 C12 H12A 107.6
C13 C12 H12A 107.6
C10 C12 H12A 107.6
C14 C13 C12 113.8(2)
C14 C13 H13A 108.8
C12 C13 H13A 108.8
C14 C13 H13B 108.8
C12 C13 H13B 108.8
H13A C13 H13B 107.7
C13 C14 C16 112.2(3)
C13 C14 C15 107.7(2)
C16 C14 C15 111.7(3)
C13 C14 C19 116.6(2)
C16 C14 C19 108.3(2)
C15 C14 C19 99.8(2)
C9 C15 C17 119.5(3)
C9 C15 C14 113.3(3)
C17 C15 C14 102.9(3)
C9 C15 H15A 106.8
C17 C15 H15A 106.8
C14 C15 H15A 106.8
C14 C16 H16A 109.5
C14 C16 H16B 109.5
H16A C16 H16B 109.5
C14 C16 H16C 109.5
H16A C16 H16C 109.5
H16B C16 H16C 109.5
C15 C17 C18 104.1(2)
C15 C17 H17A 110.9
C18 C17 H17A 110.9
C15 C17 H17B 110.9
C18 C17 H17B 110.9
H17A C17 H17B 109.0
C20 C18 C17 112.8(3)
C20 C18 C19 118.9(3)
C17 C18 C19 104.9(2)
C20 C18 H18A 106.5
C17 C18 H18A 106.5
C19 C18 H18A 106.5
O3 C19 C24 106.9(2)
O3 C19 C18 109.2(2)
C24 C19 C18 118.7(3)
O3 C19 C14 104.9(2)
C24 C19 C14 110.8(3)
C18 C19 C14 105.6(2)
C18 C20 H20A 109.5
C18 C20 H20B 109.5
H20A C20 H20B 109.5
C18 C20 H20C 109.5
H20A C20 H20C 109.5
H20B C20 H20C 109.5
O4 C21 O3 123.1(3)
O4 C21 C22 126.2(3)
O3 C21 C22 110.5(3)
C21 C22 C23 114.1(3)
C21 C22 H22A 108.7
C23 C22 H22A 108.7
C21 C22 H22B 108.7
C23 C22 H22B 108.7
H22A C22 H22B 107.6
C22 C23 H23A 109.5
C22 C23 H23B 109.5
H23A C23 H23B 109.5
C22 C23 H23C 109.5
H23A C23 H23C 109.5
H23B C23 H23C 109.5
O5 C24 C19 123.0(3)
O5 C24 C25 119.9(3)
C19 C24 C25 116.9(3)
O6 C25 C24 110.3(3)
O6 C25 H25A 109.6
C24 C25 H25A 109.6
O6 C25 H25B 109.6
C24 C25 H25B 109.6
H25A C25 H25B 108.1
O7 C26 O6 123.4(3)
O7 C26 C27 126.5(4)
O6 C26 C27 110.0(3)
C28 C27 C26 115.5(4)
C28 C27 H27A 108.4
C26 C27 H27A 108.4
C28 C27 H27B 108.4
C26 C27 H27B 108.4
H27A C27 H27B 107.5
C27 C28 H28A 109.5
C27 C28 H28B 109.5
H28A C28 H28B 109.5
C27 C28 H28C 109.5
H28A C28 H28C 109.5
H28B C28 H28C 109.5

loop_
_geom_bond_atom_site_label_1
_geom_bond_atom_site_label_2
_geom_bond_site_symmetry_2
_geom_bond_distance
_geom_bond_publ_flag
Cl1 C10 . 1.849(3) ?
O1 C1 . 1.222(4) ?
C1 C2 . 1.465(5) ?
C1 C6 . 1.470(5) ?
O2 C12 . 1.432(4) ?
O2 H2A . 0.840 ?
C2 C3 . 1.333(5) ?
C2 H2B . 0.950 ?
O3 C21 . 1.343(4) ?
O3 C19 . 1.463(3) ?
C3 C4 . 1.477(5) ?
C3 H3A . 0.950 ?
O4 C21 . 1.213(4) ?
C4 C5 . 1.526(5) ?
C4 C11 . 1.555(5) ?
C4 C10 . 1.582(4) ?
O5 C24 . 1.200(4) ?
C5 C6 . 1.329(5) ?
C5 C7 . 1.487(4) ?
O6 C26 . 1.342(4) ?
O6 C25 . 1.426(4) ?
C6 H6A . 0.950 ?
O7 C26 . 1.194(4) ?
C7 C8 . 1.526(4) ?
C7 H7A . 0.990 ?
C7 H7B . 0.990 ?
C8 C9 . 1.543(4) ?
C8 H8A . 0.990 ?
C8 H8B . 0.990 ?
C9 C15 . 1.523(4) ?
C9 C10 . 1.530(4) ?
C9 H9A . 1.000 ?
C10 C12 . 1.564(4) ?
C11 H11A . 0.980 ?
C11 H11B . 0.980 ?
C11 H11C . 0.980 ?
C12 C13 . 1.540(4) ?
C12 H12A . 1.000 ?
C13 C14 . 1.534(4) ?
C13 H13A . 0.990 ?
C13 H13B . 0.990 ?
C14 C16 . 1.537(4) ?
C14 C15 . 1.543(4) ?
C14 C19 . 1.570(4) ?
C15 C17 . 1.529(4) ?
C15 H15A . 1.000 ?
C16 H16A . 0.980 ?
C16 H16B . 0.980 ?
C16 H16C . 0.980 ?
C17 C18 . 1.548(4) ?
C17 H17A . 0.990 ?
C17 H17B . 0.990 ?
C18 C20 . 1.527(4) ?
C18 C19 . 1.569(4) ?
C18 H18A . 1.000 ?
C19 C24 . 1.533(4) ?
C20 H20A . 0.980 ?
C20 H20B . 0.980 ?
C20 H20C . 0.980 ?
C21 C22 . 1.483(4) ?
C22 C23 . 1.504(5) ?
C22 H22A . 0.990 ?
C22 H22B . 0.990 ?
C23 H23A . 0.980 ?
C23 H23B . 0.980 ?
C23 H23C . 0.980 ?
C24 C25 . 1.534(5) ?
C25 H25A . 0.990 ?
C25 H25B . 0.990 ?
C26 C27 . 1.501(5) ?
C27 C28 . 1.472(5) ?
C27 H27A . 0.990 ?
C27 H27B . 0.990 ?
C28 H28A . 0.980 ?
C28 H28B . 0.980 ?
C28 H28C . 0.980 ?

loop_
_geom_hbond_atom_site_label_D
_geom_hbond_atom_site_label_H
_geom_hbond_atom_site_label_A
_geom_hbond_site_symmetry_A
_geom_hbond_distance_DH
_geom_hbond_distance_HA
_geom_hbond_distance_DA
_geom_hbond_angle_DHA
O2 H2A O4 6_665 0.84 2.16 2.978(3) 164

loop_
_geom_torsion_atom_site_label_1
_geom_torsion_atom_site_label_2
_geom_torsion_atom_site_label_3
_geom_torsion_atom_site_label_4
_geom_torsion
O1 C1 C2 C3 178.4(4)
C6 C1 C2 C3 -0.3(5)
C1 C2 C3 C4 -3.9(6)
C2 C3 C4 C5 7.2(5)
C2 C3 C4 C11 -110.1(4)
C2 C3 C4 C10 127.4(4)
C3 C4 C5 C6 -6.9(4)
C11 C4 C5 C6 110.7(3)
C10 C4 C5 C6 -129.4(3)
C3 C4 C5 C7 178.1(3)
C11 C4 C5 C7 -64.3(4)
C10 C4 C5 C7 55.6(3)
C7 C5 C6 C1 178.2(3)
C4 C5 C6 C1 3.6(5)
O1 C1 C6 C5 -178.4(3)
C2 C1 C6 C5 0.3(5)
C6 C5 C7 C8 131.5(3)
C4 C5 C7 C8 -53.6(4)
C5 C7 C8 C9 47.7(4)
C7 C8 C9 C15 -175.1(3)
C7 C8 C9 C10 -49.3(4)
C15 C9 C10 C12 -47.0(3)
C8 C9 C10 C12 -172.4(2)
C15 C9 C10 C4 179.4(2)
C8 C9 C10 C4 54.1(3)
C15 C9 C10 Cl1 64.5(3)
C8 C9 C10 Cl1 -60.8(3)
C3 C4 C10 C9 -178.7(3)
C5 C4 C10 C9 -54.8(3)
C11 C4 C10 C9 61.6(3)
C3 C4 C10 C12 48.9(3)
C5 C4 C10 C12 172.8(3)
C11 C4 C10 C12 -70.8(3)
C3 C4 C10 Cl1 -62.2(3)
C5 C4 C10 Cl1 61.8(3)
C11 C4 C10 Cl1 178.1(2)
C9 C10 C12 O2 -82.0(3)
C4 C10 C12 O2 49.9(3)
Cl1 C10 C12 O2 162.8(2)
C9 C10 C12 C13 43.0(4)
C4 C10 C12 C13 174.9(3)
Cl1 C10 C12 C13 -72.2(3)
O2 C12 C13 C14 74.8(3)
C10 C12 C13 C14 -47.9(4)
C12 C13 C14 C16 -68.5(3)
C12 C13 C14 C15 54.7(3)
C12 C13 C14 C19 165.8(3)
C10 C9 C15 C17 179.0(3)
C8 C9 C15 C17 -54.8(4)
C10 C9 C15 C14 57.5(3)
C8 C9 C15 C14 -176.4(3)
C13 C14 C15 C9 -60.2(3)
C16 C14 C15 C9 63.4(3)
C19 C14 C15 C9 177.7(2)
C13 C14 C15 C17 169.4(2)
C16 C14 C15 C17 -67.0(3)
C19 C14 C15 C17 47.2(3)
C9 C15 C17 C18 -169.2(3)
C14 C15 C17 C18 -42.6(3)
C15 C17 C18 C20 150.9(3)
C15 C17 C18 C19 19.9(3)
C21 O3 C19 C24 64.4(3)
C21 O3 C19 C18 -65.2(3)
C21 O3 C19 C14 -178.0(2)
C20 C18 C19 O3 129.8(3)
C17 C18 C19 O3 -102.9(3)
C20 C18 C19 C24 7.0(4)
C17 C18 C19 C24 134.3(3)
C20 C18 C19 C14 -117.9(3)
C17 C18 C19 C14 9.4(3)
C13 C14 C19 O3 -34.6(3)
C16 C14 C19 O3 -162.2(2)
C15 C14 C19 O3 80.9(3)
C13 C14 C19 C24 80.3(3)
C16 C14 C19 C24 -47.2(3)
C15 C14 C19 C24 -164.1(3)
C13 C14 C19 C18 -150.0(3)
C16 C14 C19 C18 82.5(3)
C15 C14 C19 C18 -34.4(3)
C19 O3 C21 O4 -1.3(4)
C19 O3 C21 C22 -177.7(3)
O4 C21 C22 C23 8.2(5)
O3 C21 C22 C23 -175.5(3)
O3 C19 C24 O5 -159.7(3)
C18 C19 C24 O5 -35.7(4)
C14 C19 C24 O5 86.6(4)
O3 C19 C24 C25 25.1(4)
C18 C19 C24 C25 149.1(3)
C14 C19 C24 C25 -88.6(3)
C26 O6 C25 C24 -71.0(4)
O5 C24 C25 O6 -6.2(4)
C19 C24 C25 O6 169.1(3)
C25 O6 C26 O7 -9.4(5)
C25 O6 C26 C27 170.9(3)
O7 C26 C27 C28 -4.1(6)
O6 C26 C27 C28 175.6(4)

loop_
_cod_related_entry_id
_cod_related_entry_database
_cod_related_entry_code
1 ChemSpider 20396
